data_4349911
loop_
_publ_author_name
'Ma, Fang'
'Xiong, Jin'
'Meng, Yin-Shan'
'Yang, Jing'
'Sun, Hao-Ling'
'Gao, Song'

_publ_section_title
;
 Rational construction of a porous lanthanide coordination polymer
 featuring reversible guest-dependent magnetic relaxation behavior
;
_journal_issue 11
_journal_name_full 'Inorganic Chemistry Frontiers'
_journal_page_first 2875
_journal_paper_doi 10.1039/C8QI00814K
_journal_volume 5
_journal_year 2018
_chemical_formula_moiety 'C24 H22 Dy N5 O6, Cl O4'
_chemical_formula_sum 'C24 H22 Cl Dy N5 O10'
_chemical_formula_weight 738.41
_space_group_crystal_system triclinic
_space_group_IT_number 2
_space_group_name_Hall '-P 1'
_space_group_name_H-M_alt 'P -1'
_atom_sites_solution_hydrogens mixed
_atom_sites_solution_primary direct
_audit_creation_date 2018-07-31
_audit_creation_method
;
Olex2 1.2
(compiled 2018.05.29 svn.r3508 for OlexSys, GUI svn.r5506)
;
_audit_update_record
;
2018-09-05 deposited with the CCDC.
2018-09-12 downloaded from the CCDC.
;
_cell_angle_alpha 62.152(14)
_cell_angle_beta 71.245(12)
_cell_angle_gamma 81.049(11)
_cell_formula_units_Z 2
_cell_length_a 11.0697(15)
_cell_length_b 11.7807(16)
_cell_length_c 12.2202(17)
_cell_measurement_reflns_used 2983
_cell_measurement_temperature 100.00(10)
_cell_measurement_theta_max 73.7750
_cell_measurement_theta_min 4.2330
_cell_volume 1334.2(4)
_computing_cell_refinement 'CrysAlisPro 1.171.38.46 (Rigaku OD, 2015)'
_computing_data_collection 'CrysAlisPro 1.171.38.46 (Rigaku OD, 2015)'
_computing_data_reduction 'CrysAlisPro 1.171.38.46 (Rigaku OD, 2015)'
_computing_molecular_graphics 'Olex2 (Dolomanov et al., 2009)'
_computing_publication_material 'Olex2 (Dolomanov et al., 2009)'
_computing_structure_refinement 'ShelXL (Sheldrick, 2015)'
_computing_structure_solution 'ShelXS (Sheldrick, 2008)'
_diffrn_ambient_environment N~2~
_diffrn_ambient_temperature 100.00(10)
_diffrn_detector 'CCD plate'
_diffrn_detector_area_resol_mean 5.3127
_diffrn_detector_type AtlasS2
_diffrn_measured_fraction_theta_full 0.992
_diffrn_measured_fraction_theta_max 0.992
_diffrn_measurement_details
;
List of Runs (angles in degrees, time in seconds):

  # Type    Start    End  Width  t~exp~   \w     \q     \k     \f   Frames
#--------------------------------------------------------------------------
  1  \w   -109.00 -18.00   1.00   17.50    --  -39.24 -57.00 -60.00   91
  2  \w    -66.00  34.00   1.00   17.50    --  -39.24  57.00  90.00  100
  3  \w     47.00  74.00   1.00   17.50    --   39.24 -99.00 -90.00   27
  4  \w     70.00 126.00   1.00   17.50    --   39.24 178.00-150.00   56
  5  \w      3.00  46.00   1.00   17.50    --   39.24 -99.00 -90.00   43
  6  \w    -35.00  64.00   1.00   17.50    --   39.24 -37.00 150.00   99
  7  \w     37.00 126.00   1.00   50.00    --  108.77 -61.00 -60.00   89
  8  \w     29.00 109.00   1.00   50.00    --  108.77 -94.00 150.00   80
  9  \w    120.00 177.00   1.00   50.00    --  108.77  30.00  30.00   57
 10  \w     82.00 120.00   1.00   50.00    --  108.77-125.00   0.00   38
 11  \w     85.00 161.00   1.00   50.00    --  108.77  45.00   0.00   76
 12  \w     88.00 169.00   1.00   50.00    --  108.77  45.00 -90.00   81
 13  \w     36.00  63.00   1.00   50.00    --  108.77-125.00 120.00   27
 14  \w     85.00 121.00   1.00   50.00    --  108.77-125.00 120.00   36
 15  \w    122.00 147.00   1.00   50.00    --  108.77 103.00 166.00   25
 16  \w     77.00 134.00   1.00   50.00    --  108.77 -77.00-180.00   57
 17  \w     42.00  96.00   1.00   50.00    --  108.77 -45.00 150.00   54
 18  \w    100.00 170.00   1.00   50.00    --  108.77 125.00-150.00   70
 19  \w     79.00 176.00   1.00   50.00    --  108.77  77.00 -60.00   97
;
_diffrn_measurement_device 'four-circle diffractometer'
_diffrn_measurement_device_type 'SuperNova, Dual, Cu at zero, AtlasS2'
_diffrn_measurement_method '\w scans'
_diffrn_orient_matrix_type 'CrysAlisPro convention (1999,Acta A55,543-557)'
_diffrn_orient_matrix_UB_11 0.0981320000
_diffrn_orient_matrix_UB_12 -0.0608055000
_diffrn_orient_matrix_UB_13 -0.0797968000
_diffrn_orient_matrix_UB_21 0.0711831000
_diffrn_orient_matrix_UB_22 0.1287115000
_diffrn_orient_matrix_UB_23 -0.0851550000
_diffrn_orient_matrix_UB_31 0.0830971000
_diffrn_orient_matrix_UB_32 -0.0401380000
_diffrn_orient_matrix_UB_33 0.0922271000
_diffrn_radiation_monochromator mirror
_diffrn_radiation_probe x-ray
_diffrn_radiation_type CuK\a
_diffrn_radiation_wavelength 1.54184
_diffrn_reflns_av_R_equivalents 0.0297
_diffrn_reflns_av_unetI/netI 0.0454
_diffrn_reflns_Laue_measured_fraction_full 0.992
_diffrn_reflns_Laue_measured_fraction_max 0.992
_diffrn_reflns_limit_h_max 13
_diffrn_reflns_limit_h_min -11
_diffrn_reflns_limit_k_max 14
_diffrn_reflns_limit_k_min -12
_diffrn_reflns_limit_l_max 14
_diffrn_reflns_limit_l_min -10
_diffrn_reflns_number 7893
_diffrn_reflns_point_group_measured_fraction_full 0.992
_diffrn_reflns_point_group_measured_fraction_max 0.992
_diffrn_reflns_theta_full 67.073
_diffrn_reflns_theta_max 67.073
_diffrn_reflns_theta_min 4.218
_diffrn_source 'micro-focus sealed X-ray tube'
_diffrn_source_type 'SuperNova (Cu) X-ray Source'
_exptl_absorpt_coefficient_mu 16.492
_exptl_absorpt_correction_T_max 1.00000
_exptl_absorpt_correction_T_min 0.59608
_exptl_absorpt_correction_type multi-scan
_exptl_absorpt_process_details
;
CrysAlisPro 1.171.38.46 (Rigaku Oxford Diffraction, 2015)
Empirical absorption correction using spherical harmonics,
 implemented in SCALE3 ABSPACK scaling algorithm.
;
_exptl_crystal_colour 'clear light yellow'
_exptl_crystal_colour_lustre clear
_exptl_crystal_colour_modifier light
_exptl_crystal_colour_primary yellow
_exptl_crystal_density_diffrn 1.838
_exptl_crystal_description block
_exptl_crystal_F_000 728
_exptl_crystal_size_max 0.006
_exptl_crystal_size_mid 0.006
_exptl_crystal_size_min 0.004
_refine_diff_density_max 2.069
_refine_diff_density_min -2.021
_refine_diff_density_rms 0.284
_refine_ls_extinction_coef 0.0082(13)
_refine_ls_extinction_expression Fc^*^=kFc[1+0.001xFc^2^\l^3^/sin(2\q)]^-1/4^
_refine_ls_extinction_method 'SHELXL-2014/7 (Sheldrick 2014'
_refine_ls_goodness_of_fit_ref 1.089
_refine_ls_hydrogen_treatment constr
_refine_ls_matrix_type full
_refine_ls_number_parameters 360
_refine_ls_number_reflns 4734
_refine_ls_number_restraints 145
_refine_ls_restrained_S_all 1.117
_refine_ls_R_factor_all 0.1141
_refine_ls_R_factor_gt 0.1014
_refine_ls_shift/su_max 0.000
_refine_ls_shift/su_mean 0.000
_refine_ls_structure_factor_coef Fsqd
_refine_ls_weighting_details 'w=1/[\s^2^(Fo^2^)+(0.2500P)^2^] where P=(Fo^2^+2Fc^2^)/3'
_refine_ls_weighting_scheme calc
_refine_ls_wR_factor_gt 0.2851
_refine_ls_wR_factor_ref 0.3087
_reflns_Friedel_coverage 0.000
_reflns_number_gt 3861
_reflns_number_total 4734
_reflns_threshold_expression 'I > 2\s(I)'
_cod_data_source_file c8qi00814k2.cif
_cod_data_source_block 20170714a
_cod_database_code 4349911
_shelx_shelxl_version_number 2014/7
_chemical_oxdiff_formula 'C10 H10 O10 N10 Dy2 Cl2'
_shelx_space_group_comment
;
The symmetry employed for this shelxl refinement is uniquely defined
by the following loop, which should always be used as a source of
symmetry information in preference to the above space-group names.
They are only intended as comments.
;
_shelx_estimated_absorpt_t_max 0.937
_shelx_estimated_absorpt_t_min 0.908
_reflns_odcompleteness_completeness 99.23
_reflns_odcompleteness_iscentric 1
_reflns_odcompleteness_theta 67.13
_olex2_refinement_description
;
1. Fixed Uiso
 At 1.2 times of:
  All C(H) groups, All N(H) groups, All O(H) groups
 At 1.5 times of:
  All C(H,H,H) groups
2. Restrained distances
 O6-H6
 0.86 with sigma of 0.02
 Cl1-O7
 1.42 with sigma of 0.02
 Cl1-O8
 1.42 with sigma of 0.02
 Cl1-O9
 1.42 with sigma of 0.02
 Cl1-O10
 1.42 with sigma of 0.02
 O7-O8 \\sim O7-O9 \\sim O7-O10 \\sim O8-O9 \\sim O8-O10 \\sim O9-O10
 with sigma of 0.02
3. Rigid bond restraints
 C15, C16, C17, C18
 with sigma for 1-2 distances of 0.01 and sigma for 1-3 distances of 0.01
4. Uiso/Uaniso restraints and constraints
Uanis(Cl1) \\sim Ueq, Uanis(O7) \\sim Ueq, Uanis(O8) \\sim Ueq, Uanis(O9) \\sim
Ueq, Uanis(O10) \\sim Ueq, Uanis(O6) \\sim Ueq: with sigma of 0.01 and sigma
for terminal atoms of 0.02
Uanis(C1) \\sim Ueq, Uanis(C2) \\sim Ueq, Uanis(C3) \\sim Ueq, Uanis(C4) \\sim
Ueq, Uanis(C5) \\sim Ueq, Uanis(C6) \\sim Ueq, Uanis(O1) \\sim Ueq: with sigma
of 0.01 and sigma for terminal atoms of 0.02
Uanis(O5) \\sim Ueq, Uanis(N4) \\sim Ueq, Uanis(C14) \\sim Ueq, Uanis(C15)
\\sim Ueq, Uanis(C16) \\sim Ueq, Uanis(C17) \\sim Ueq, Uanis(C18) \\sim Ueq:
with sigma of 0.01 and sigma for terminal atoms of 0.02
5.a Riding coordinates:
 O6(H6)
5.b Aromatic/amide H refined with riding coordinates:
 N2(H2), C19(H19), C11(H11), C20(H20), C18(H18), C17(H17), C15(H15), C14(H14),
 C13(H13), C23(H23), C22(H22), C7(H7), C9(H9), C10(H10), C2(H2A), C3(H3),
 C4(H4), C5(H5)
5.c Fitted hexagon refined as free rotating group:
 N4(C18,C17,C16,C15,C14)
5.d Idealised Me refined as rotating group:
 C24(H24A,H24B,H24C)
;
_olex2_date_sample_data_collection 2017-07-14
_olex2_submission_special_instructions 'No special instructions were received'
_oxdiff_exptl_absorpt_empirical_details
;
Empirical correction (ABSPACK) includes:
- Absorption correction using spherical harmonics
- Frame scaling
;
_oxdiff_exptl_absorpt_empirical_full_max 1.568
_oxdiff_exptl_absorpt_empirical_full_min 0.680

loop_
_space_group_symop_operation_xyz
'x, y, z'
'-x, -y, -z'

loop_
_atom_site_label
_atom_site_type_symbol
_atom_site_fract_x
_atom_site_fract_y
_atom_site_fract_z
_atom_site_U_iso_or_equiv
_atom_site_adp_type
_atom_site_occupancy
_atom_site_site_symmetry_order
_atom_site_calc_flag
_atom_site_refinement_flags_posn
_atom_site_refinement_flags_adp
_atom_site_disorder_assembly
_atom_site_disorder_group
Dy1 Dy 0.47631(6) 0.69882(7) 0.41109(5) 0.0572(4) Uani 1 1 d . . A 6
O2 O 0.5858(8) 0.7585(8) 0.1947(7) 0.059(2) Uani 1 1 d . . A 6
O4 O 0.4911(9) 0.4965(9) 0.4009(7) 0.065(2) Uani 1 1 d . . A 6
N5 N 0.4938(11) 0.4924(10) 0.2908(9) 0.061(3) Uani 1 1 d . . A 6
N1 N 0.3386(11) 0.7573(13) 0.2662(11) 0.071(3) Uani 1 1 d . . A 6
O3 O 0.4503(12) 0.9217(11) 0.3328(8) 0.080(3) Uani 1 1 d . . A 6
N2 N 0.4020(12) 0.7995(12) 0.1331(10) 0.069(3) Uani 1 1 d . . A 6
H2 H 0.3639 0.8228 0.0745 0.083 Uiso 1 1 calc R . A 6
C19 C 0.6057(15) 0.5040(13) 0.2015(12) 0.069(4) Uani 1 1 d . . A 6
H19 H 0.6802 0.5126 0.2164 0.083 Uiso 1 1 calc R . A 6
C8 C 0.5251(13) 0.7987(11) 0.1105(11) 0.058(3) Uani 1 1 d . . A 6
O5 O 0.6886(11) 0.7112(13) 0.3916(11) 0.095(3) Uani 1 1 d . U A 6
C11 C 0.2734(16) 1.1665(16) 0.0683(13) 0.074(4) Uani 1 1 d . . A 6
H11 H 0.2319 1.2209 0.0069 0.089 Uiso 1 1 calc R . A 6
C20 C 0.6112(16) 0.5034(14) 0.0905(14) 0.070(3) Uani 1 1 d . . A 6
H20 H 0.6896 0.5070 0.0306 0.084 Uiso 1 1 calc R . A 6
N4 N 0.7783(12) 0.7907(13) 0.2808(11) 0.094(4) Uani 1 1 d . U A 6
C18 C 0.8765(16) 0.7383(12) 0.2133(16) 0.156(9) Uani 1 1 d G U A 6
H18 H 0.8829 0.6498 0.2427 0.187 Uiso 1 1 calc R . A 6
C17 C 0.9651(15) 0.8182(16) 0.1020(16) 0.133(7) Uani 1 1 d G U A 6
H17 H 1.0308 0.7832 0.0568 0.160 Uiso 1 1 calc R . A 6
C16 C 0.9555(14) 0.9505(15) 0.0581(13) 0.122(6) Uani 1 1 d G U A 6
C15 C 0.8573(15) 1.0029(11) 0.1256(16) 0.117(6) Uani 1 1 d G U A 6
H15 H 0.8509 1.0914 0.0962 0.141 Uiso 1 1 calc R . A 6
C14 C 0.7687(12) 0.9230(14) 0.2369(15) 0.124(7) Uani 1 1 d G U A 6
H14 H 0.7031 0.9580 0.2821 0.149 Uiso 1 1 calc R . A 6
C24 C 0.4945(15) 0.8552(13) 0.5897(13) 0.065(3) Uani 1 1 d . . A 6
H24A H 0.5646 0.9100 0.5261 0.097 Uiso 1 1 calc GR . A 6
H24B H 0.5068 0.8216 0.6737 0.097 Uiso 1 1 calc GR . A 6
H24C H 0.4164 0.9038 0.5881 0.097 Uiso 1 1 calc GR . A 6
C21 C 0.4959(15) 0.4970(13) 0.0648(12) 0.068(4) Uani 1 1 d . . A 6
C13 C 0.4605(15) 1.0636(11) 0.1190(11) 0.059(3) Uani 1 1 d . . A 6
H13 H 0.5479 1.0492 0.0935 0.071 Uiso 1 1 calc R . A 6
C23 C 0.3887(16) 0.4759(18) 0.2720(13) 0.081(5) Uani 1 1 d . . A 6
H23 H 0.3132 0.4600 0.3386 0.097 Uiso 1 1 calc R . A 6
N3 N 0.3903(13) 1.0049(12) 0.2446(9) 0.069(3) Uani 1 1 d . . A 6
C12 C 0.3958(15) 1.1461(12) 0.0303(11) 0.062(3) Uani 1 1 d . . A 6
C22 C 0.3855(15) 0.4809(17) 0.1603(12) 0.078(4) Uani 1 1 d . . A 6
H22 H 0.3084 0.4735 0.1489 0.094 Uiso 1 1 calc R . A 6
O6 O 0.4892(17) 0.7688(16) 0.5664(13) 0.115(4) Uani 1 1 d D U A 6
H6 H 0.5291 0.7000 0.6023 0.138 Uiso 1 1 d DR . A 6
O1 O 0.2820(15) 0.6657(19) 0.5307(15) 0.132(5) Uani 1 1 d . U A 6
C7 C 0.2144(16) 0.768(2) 0.2919(18) 0.096(6) Uani 1 1 d . . A 6
H7 H 0.1805 0.8004 0.2224 0.115 Uiso 1 1 calc R . A 6
C9 C 0.2672(19) 1.033(2) 0.2838(14) 0.100(6) Uani 1 1 d . . A 6
H9 H 0.2251 0.9998 0.3717 0.120 Uiso 1 1 calc R . A 6
C6 C 0.1272(16) 0.7350(18) 0.4150(18) 0.087(4) Uani 1 1 d . U A 6
C10 C 0.203(2) 1.109(2) 0.1979(15) 0.107(7) Uani 1 1 d . . A 6
H10 H 0.1158 1.1229 0.2238 0.128 Uiso 1 1 calc R . A 6
C1 C 0.161(2) 0.678(2) 0.528(2) 0.106(6) Uani 1 1 d . U A 6
C2 C 0.0642(19) 0.654(2) 0.638(2) 0.102(5) Uani 1 1 d . U A 6
H2A H 0.0829 0.6112 0.7166 0.123 Uiso 1 1 calc R . A 6
C3 C -0.058(3) 0.688(3) 0.638(3) 0.121(7) Uani 1 1 d . U A 6
H3 H -0.1196 0.6777 0.7149 0.146 Uiso 1 1 calc R . A 6
C4 C -0.090(3) 0.740(3) 0.524(3) 0.135(8) Uani 1 1 d . U A 6
H4 H -0.1749 0.7543 0.5240 0.162 Uiso 1 1 calc R . A 6
C5 C 0.001(3) 0.768(3) 0.417(3) 0.129(8) Uani 1 1 d . U A 6
H5 H -0.0192 0.8116 0.3390 0.155 Uiso 1 1 calc R . A 6
Cl1 Cl 0.9553(11) 0.4206(11) 0.0106(11) 0.194(4) Uani 1 1 d D U B -1
O7 O 1.0889(18) 0.422(3) -0.055(3) 0.226(15) Uani 1 1 d D U B -1
O8 O 0.929(2) 0.2979(19) 0.127(2) 0.198(10) Uani 1 1 d D U B -1
O9 O 0.913(2) 0.524(2) 0.042(3) 0.197(12) Uani 1 1 d D U B -1
O10 O 0.884(2) 0.420(2) -0.071(2) 0.189(10) Uani 1 1 d D U B -1

loop_
_atom_site_aniso_label
_atom_site_aniso_U_11
_atom_site_aniso_U_22
_atom_site_aniso_U_33
_atom_site_aniso_U_23
_atom_site_aniso_U_13
_atom_site_aniso_U_12
Dy1 0.0592(5) 0.0690(6) 0.0242(5) 0.0001(3) -0.0185(3) -0.0050(3)
O2 0.070(5) 0.063(5) 0.024(3) 0.006(3) -0.022(3) -0.009(4)
O4 0.093(6) 0.071(5) 0.026(4) 0.003(3) -0.038(4) -0.022(4)
N5 0.077(6) 0.066(6) 0.030(5) 0.002(4) -0.032(4) -0.016(5)
N1 0.065(6) 0.091(8) 0.042(6) -0.004(5) -0.032(5) -0.004(5)
O3 0.109(7) 0.091(7) 0.026(4) -0.011(4) -0.032(4) 0.016(5)
N2 0.081(7) 0.083(7) 0.032(5) -0.007(5) -0.029(5) -0.005(6)
C19 0.091(9) 0.063(7) 0.043(7) 0.007(5) -0.044(7) -0.023(6)
C8 0.087(9) 0.047(6) 0.027(5) 0.000(4) -0.023(5) -0.005(5)
O5 0.081(6) 0.120(7) 0.063(6) -0.007(5) -0.037(5) -0.023(5)
C11 0.089(10) 0.079(9) 0.034(6) -0.011(6) -0.021(6) 0.014(7)
C20 0.086(9) 0.073(8) 0.053(8) -0.012(6) -0.041(7) -0.011(7)
N4 0.090(7) 0.121(9) 0.077(7) -0.043(6) -0.033(6) -0.006(6)
C18 0.152(12) 0.156(11) 0.147(12) -0.055(8) -0.039(8) -0.018(9)
C17 0.137(11) 0.133(8) 0.136(11) -0.065(8) -0.029(7) -0.021(7)
C16 0.136(10) 0.131(8) 0.118(10) -0.060(7) -0.052(7) 0.000(7)
C15 0.099(9) 0.123(9) 0.116(10) -0.037(8) -0.039(7) -0.002(7)
C14 0.106(10) 0.137(11) 0.109(10) -0.031(8) -0.039(8) -0.006(8)
C24 0.093(9) 0.053(6) 0.041(6) -0.006(5) -0.034(6) 0.002(6)
C21 0.095(9) 0.066(7) 0.047(7) -0.005(6) -0.049(7) -0.021(6)
C13 0.096(9) 0.048(6) 0.027(5) -0.012(5) -0.017(5) -0.001(5)
C23 0.085(9) 0.116(12) 0.034(6) -0.011(7) -0.023(6) -0.043(9)
N3 0.098(8) 0.081(7) 0.029(5) -0.020(5) -0.028(5) 0.008(6)
C12 0.099(10) 0.050(6) 0.026(5) -0.004(5) -0.022(6) -0.005(6)
C22 0.089(9) 0.107(11) 0.035(6) -0.014(7) -0.019(6) -0.043(8)
O6 0.168(9) 0.120(8) 0.067(6) -0.040(6) -0.057(6) 0.019(7)
O1 0.095(7) 0.164(10) 0.090(8) -0.007(6) -0.046(6) 0.002(7)
C7 0.074(9) 0.129(15) 0.078(11) -0.022(10) -0.044(8) -0.015(9)
C9 0.107(13) 0.124(15) 0.028(7) -0.007(8) -0.015(7) 0.013(11)
C6 0.070(7) 0.097(8) 0.079(8) -0.022(6) -0.026(6) -0.004(6)
C10 0.110(13) 0.105(13) 0.038(8) 0.005(8) -0.005(8) 0.024(10)
C1 0.083(8) 0.110(9) 0.095(9) -0.021(7) -0.027(7) -0.001(7)
C2 0.084(8) 0.115(9) 0.096(9) -0.036(7) -0.027(7) -0.001(7)
C3 0.112(10) 0.125(11) 0.114(11) -0.044(8) -0.029(8) 0.001(8)
C4 0.114(11) 0.140(12) 0.131(12) -0.047(9) -0.036(8) 0.012(8)
C5 0.109(10) 0.145(12) 0.127(11) -0.051(8) -0.042(8) 0.000(8)
Cl1 0.179(7) 0.192(7) 0.179(7) -0.082(6) -0.026(6) 0.031(6)
O7 0.19(2) 0.23(2) 0.23(2) -0.118(17) -0.029(15) 0.041(16)
O8 0.224(18) 0.186(17) 0.167(16) -0.049(13) -0.081(14) 0.000(14)
O9 0.123(13) 0.201(18) 0.24(2) -0.104(15) -0.033(12) 0.059(13)
O10 0.212(17) 0.216(18) 0.180(16) -0.079(13) -0.122(14) -0.001(13)

loop_
_atom_type_symbol
_atom_type_description
_atom_type_scat_dispersion_real
_atom_type_scat_dispersion_imag
_atom_type_scat_source
C C 0.0181 0.0091 'International Tables Vol C Tables 4.2.6.8 and 6.1.1.4'
H H 0.0000 0.0000 'International Tables Vol C Tables 4.2.6.8 and 6.1.1.4'
Cl Cl 0.3639 0.7018 'International Tables Vol C Tables 4.2.6.8 and 6.1.1.4'
Dy Dy -9.8046 9.8477 'International Tables Vol C Tables 4.2.6.8 and 6.1.1.4'
N N 0.0311 0.0180 'International Tables Vol C Tables 4.2.6.8 and 6.1.1.4'
O O 0.0492 0.0322 'International Tables Vol C Tables 4.2.6.8 and 6.1.1.4'

loop_
_geom_angle_atom_site_label_1
_geom_angle_atom_site_label_2
_geom_angle_atom_site_label_3
_geom_angle
_geom_angle_site_symmetry_1
_geom_angle_site_symmetry_3
O2 Dy1 O4 78.4(3) . .
O2 Dy1 O4 127.3(3) . 2_666
O2 Dy1 N1 65.0(4) . .
O2 Dy1 O3 81.5(3) . .
O2 Dy1 O6 132.9(5) . .
O4 Dy1 O4 62.5(3) . 2_666
O4 Dy1 N1 82.2(4) . .
O4 Dy1 N1 134.7(4) 2_666 .
O4 Dy1 O6 136.3(4) . .
O3 Dy1 O4 154.9(3) . .
O3 Dy1 O4 142.5(3) . 2_666
O3 Dy1 N1 75.7(4) . .
O3 Dy1 O6 68.8(4) . .
O5 Dy1 O2 73.6(4) . .
O5 Dy1 O4 96.7(4) . .
O5 Dy1 O4 77.2(4) . 2_666
O5 Dy1 N1 137.9(4) . .
O5 Dy1 O3 91.8(5) . .
O5 Dy1 O6 71.7(6) . .
O6 Dy1 O4 73.7(4) . 2_666
O6 Dy1 N1 134.6(5) . .
O1 Dy1 O2 137.5(5) . .
O1 Dy1 O4 81.1(5) . 2_666
O1 Dy1 O4 92.8(6) . .
O1 Dy1 N1 72.8(5) . .
O1 Dy1 O3 92.0(6) . .
O1 Dy1 O5 148.8(6) . .
O1 Dy1 O6 80.9(7) . .
C8 O2 Dy1 120.4(8) . .
Dy1 O4 Dy1 117.5(3) . 2_666
N5 O4 Dy1 121.0(7) . 2_666
N5 O4 Dy1 121.2(7) . .
C19 N5 O4 119.1(10) . .
C23 N5 O4 121.0(12) . .
C23 N5 C19 119.9(12) . .
N2 N1 Dy1 116.5(8) . .
C7 N1 Dy1 129.6(11) . .
C7 N1 N2 113.6(12) . .
N3 O3 Dy1 129.6(9) . .
N1 N2 H2 124.3 . .
C8 N2 N1 111.5(10) . .
C8 N2 H2 124.3 . .
N5 C19 H19 119.8 . .
N5 C19 C20 120.5(12) . .
C20 C19 H19 119.8 . .
O2 C8 N2 126.3(11) . .
O2 C8 C12 116.8(12) . 2_675
N2 C8 C12 116.8(11) . 2_675
N4 O5 Dy1 125.5(9) . .
C12 C11 H11 119.0 . .
C12 C11 C10 122.0(15) . .
C10 C11 H11 119.0 . .
C19 C20 H20 120.2 . .
C19 C20 C21 119.7(15) . .
C21 C20 H20 120.2 . .
C18 N4 O5 120.3(12) . .
C18 N4 C14 120.0 . .
C14 N4 O5 119.7(12) . .
N4 C18 H18 120.0 . .
C17 C18 N4 120.0 . .
C17 C18 H18 120.0 . .
C18 C17 H17 120.0 . .
C18 C17 C16 120.0 . .
C16 C17 H17 120.0 . .
C17 C16 C16 127(2) . 2_775
C15 C16 C17 120.0 . .
C15 C16 C16 113(2) . 2_775
C16 C15 H15 120.0 . .
C16 C15 C14 120.0 . .
C14 C15 H15 120.0 . .
N4 C14 H14 120.0 . .
C15 C14 N4 120.0 . .
C15 C14 H14 120.0 . .
H24A C24 H24B 109.5 . .
H24A C24 H24C 109.5 . .
H24B C24 H24C 109.5 . .
O6 C24 H24A 109.5 . .
O6 C24 H24B 109.5 . .
O6 C24 H24C 109.5 . .
C20 C21 C21 118.7(18) . 2_665
C22 C21 C20 117.4(12) . .
C22 C21 C21 123.8(15) . 2_665
N3 C13 H13 121.5 . .
N3 C13 C12 116.9(13) . .
C12 C13 H13 121.5 . .
N5 C23 H23 118.5 . .
N5 C23 C22 122.9(15) . .
C22 C23 H23 118.5 . .
O3 N3 C13 118.2(12) . .
C9 N3 O3 119.6(11) . .
C9 N3 C13 122.0(12) . .
C11 C12 C8 123.8(12) . 2_675
C11 C12 C13 120.6(12) . .
C13 C12 C8 115.5(13) . 2_675
C21 C22 H22 120.4 . .
C23 C22 C21 119.2(13) . .
C23 C22 H22 120.4 . .
Dy1 O6 H6 90.2 . .
C24 O6 Dy1 148.3(12) . .
C24 O6 H6 117.1 . .
C1 O1 Dy1 143.8(15) . .
N1 C7 H7 117.0 . .
N1 C7 C6 126.0(15) . .
C6 C7 H7 117.0 . .
N3 C9 H9 119.6 . .
N3 C9 C10 120.9(14) . .
C10 C9 H9 119.6 . .
C1 C6 C7 124.3(17) . .
C1 C6 C5 120(2) . .
C5 C6 C7 116(2) . .
C11 C10 H10 121.4 . .
C9 C10 C11 117.2(18) . .
C9 C10 H10 121.4 . .
O1 C1 C6 122(2) . .
O1 C1 C2 121(2) . .
C2 C1 C6 116.2(19) . .
C1 C2 H2A 118.4 . .
C3 C2 C1 123(2) . .
C3 C2 H2A 118.4 . .
C2 C3 H3 120.3 . .
C2 C3 C4 119(3) . .
C4 C3 H3 120.3 . .
C3 C4 H4 120.7 . .
C5 C4 C3 119(3) . .
C5 C4 H4 120.7 . .
C6 C5 H5 119.0 . .
C4 C5 C6 122(3) . .
C4 C5 H5 119.0 . .
O7 Cl1 O8 107.2(12) . .
O7 Cl1 O10 107.9(12) . .
O8 Cl1 O10 106.1(11) . .
O9 Cl1 O7 115.2(13) . .
O9 Cl1 O8 110.6(12) . .
O9 Cl1 O10 109.4(11) . .

loop_
_geom_bond_atom_site_label_1
_geom_bond_atom_site_label_2
_geom_bond_distance
_geom_bond_site_symmetry_2
Dy1 O2 2.328(8) .
Dy1 O4 2.458(8) 2_666
Dy1 O4 2.422(10) .
Dy1 N1 2.492(10) .
Dy1 O3 2.343(12) .
Dy1 O5 2.305(11) .
Dy1 O6 2.445(14) .
Dy1 O1 2.150(16) .
O2 C8 1.276(15) .
O4 Dy1 2.458(8) 2_666
O4 N5 1.359(13) .
N5 C19 1.337(19) .
N5 C23 1.315(17) .
N1 N2 1.416(16) .
N1 C7 1.31(2) .
O3 N3 1.354(15) .
N2 H2 0.8600 .
N2 C8 1.300(18) .
C19 H19 0.9300 .
C19 C20 1.34(2) .
C8 C12 1.521(16) 2_675
O5 N4 1.391(15) .
C11 H11 0.9300 .
C11 C12 1.31(2) .
C11 C10 1.39(2) .
C20 H20 0.9300 .
C20 C21 1.428(18) .
N4 C18 1.3900 .
N4 C14 1.3900 .
C18 H18 0.9300 .
C18 C17 1.3900 .
C17 H17 0.9300 .
C17 C16 1.3900 .
C16 C16 1.50(2) 2_775
C16 C15 1.3900 .
C15 H15 0.9300 .
C15 C14 1.3900 .
C14 H14 0.9300 .
C24 H24A 0.9600 .
C24 H24B 0.9600 .
C24 H24C 0.9600 .
C24 O6 1.19(2) .
C21 C21 1.53(2) 2_665
C21 C22 1.36(2) .
C13 H13 0.9300 .
C13 N3 1.359(16) .
C13 C12 1.390(18) .
C23 H23 0.9300 .
C23 C22 1.350(19) .
N3 C9 1.34(2) .
C12 C8 1.521(16) 2_675
C22 H22 0.9300 .
O6 H6 0.8512 .
O1 C1 1.33(3) .
C7 H7 0.9300 .
C7 C6 1.41(3) .
C9 H9 0.9300 .
C9 C10 1.34(3) .
C6 C1 1.38(3) .
C6 C5 1.39(3) .
C10 H10 0.9300 .
C1 C2 1.35(3) .
C2 H2A 0.9300 .
C2 C3 1.35(3) .
C3 H3 0.9300 .
C3 C4 1.38(4) .
C4 H4 0.9300 .
C4 C5 1.30(4) .
C5 H5 0.9300 .
Cl1 O7 1.437(18) .
Cl1 O8 1.462(16) .
Cl1 O9 1.409(16) .
Cl1 O10 1.462(15) .

loop_
_geom_torsion_atom_site_label_1
_geom_torsion_atom_site_label_2
_geom_torsion_atom_site_label_3
_geom_torsion_atom_site_label_4
_geom_torsion
_geom_torsion_site_symmetry_1
_geom_torsion_site_symmetry_4
Dy1 O2 C8 N2 -7.3(18) . .
Dy1 O2 C8 C12 171.3(8) . 2_675
Dy1 O4 N5 C19 -87.2(12) 2_666 .
Dy1 O4 N5 C19 86.3(13) . .
Dy1 O4 N5 C23 -94.5(14) . .
Dy1 O4 N5 C23 92.0(15) 2_666 .
Dy1 N1 N2 C8 0.7(15) . .
Dy1 N1 C7 C6 -7(3) . .
Dy1 O3 N3 C13 -92.6(15) . .
Dy1 O3 N3 C9 91.7(17) . .
Dy1 O5 N4 C18 -111.6(12) . .
Dy1 O5 N4 C14 67.8(15) . .
Dy1 O1 C1 C6 -3(5) . .
Dy1 O1 C1 C2 -172(2) . .
O4 N5 C19 C20 -178.5(12) . .
O4 N5 C23 C22 174.8(16) . .
N5 C19 C20 C21 3(2) . .
N5 C23 C22 C21 4(3) . .
N1 N2 C8 O2 4(2) . .
N1 N2 C8 C12 -174.4(11) . 2_675
N1 C7 C6 C1 -4(4) . .
N1 C7 C6 C5 173(2) . .
O3 N3 C9 C10 -176(2) . .
N2 N1 C7 C6 -179.2(19) . .
C19 N5 C23 C22 -6(3) . .
C19 C20 C21 C21 177.1(15) . 2_665
C19 C20 C21 C22 -5(2) . .
O5 N4 C18 C17 179.3(12) . .
O5 N4 C14 C15 -179.3(12) . .
C20 C21 C22 C23 2(2) . .
N4 C18 C17 C16 0.0 . .
C18 N4 C14 C15 0.0 . .
C18 C17 C16 C16 179(3) . 2_775
C18 C17 C16 C15 0.0 . .
C17 C16 C15 C14 0.0 . .
C16 C16 C15 C14 -179(2) 2_775 .
C16 C15 C14 N4 0.0 . .
C14 N4 C18 C17 0.0 . .
C21 C21 C22 C23 179.4(18) 2_665 .
C13 N3 C9 C10 9(3) . .
C23 N5 C19 C20 2(2) . .
N3 C13 C12 C8 -175.0(11) . 2_675
N3 C13 C12 C11 1(2) . .
N3 C9 C10 C11 -6(4) . .
C12 C11 C10 C9 1(3) . .
C12 C13 N3 O3 178.5(12) . .
C12 C13 N3 C9 -6(2) . .
O1 C1 C2 C3 166(2) . .
C7 N1 N2 C8 173.9(15) . .
C7 C6 C1 O1 10(4) . .
C7 C6 C1 C2 180(2) . .
C7 C6 C5 C4 178(3) . .
C6 C1 C2 C3 -4(4) . .
C10 C11 C12 C8 176.9(18) . 2_675
C10 C11 C12 C13 1(3) . .
C1 C6 C5 C4 -4(4) . .
C1 C2 C3 C4 7(4) . .
C2 C3 C4 C5 -8(4) . .
C3 C4 C5 C6 7(5) . .
C5 C6 C1 O1 -168(3) . .
C5 C6 C1 C2 2(3) . .
